data_4318439
loop_
_publ_author_name
'Jens Wessel'
'Ulrich Behrens'
'Enno Lork'
'Tobias Borrmann'
'Wolf-Dieter Stohrer'
'R\"udiger Mews'

_publ_contact_author
;
       R\"udiger Mews
       Institut f\"ur Anorganische und Physikalische Chemie
       der Universit\"at
       Postfach 330 440
       28334 Bremen
       Bundesrepublik Deutschland
;
_publ_contact_author_email mews@chemie.uni-bremen.de
_publ_contact_author_fax '049 421 2184267'
_publ_contact_author_phone '049 421 2183354'
_publ_section_title
;
 Tris(dimethylamino)oxosulfonium Difluorotrimethylsilicate,
 (Me2N)3SO+Me3SiF2- (TAOS Fluoride)
;
_journal_name_full 'Inorganic Chemistry'
_journal_page_first 4715
_journal_page_last 4721
_journal_paper_doi 10.1021/ic0201755
_journal_volume 41
_journal_year 2002
_chemical_formula_sum 'C6 H18 As F6 N3 O S'
_chemical_formula_weight 369.21
_chemical_name_systematic
;
?
;
_space_group_IT_number 61
_symmetry_cell_setting orthorhombic
_symmetry_space_group_name_Hall '-P 2ac 2ab'
_symmetry_space_group_name_H-M 'P b c a'
_atom_sites_solution_hydrogens geom
_atom_sites_solution_primary direct
_atom_sites_solution_secondary difmap
_audit_creation_method SHELXL
_cell_angle_alpha 90.00
_cell_angle_beta 90.00
_cell_angle_gamma 90.00
_cell_formula_units_Z 8
_cell_length_a 11.184(2)
_cell_length_b 13.531(4)
_cell_length_c 18.696(3)
_cell_measurement_reflns_used 35
_cell_measurement_temperature 173(2)
_cell_measurement_theta_max 14.946
_cell_measurement_theta_min 5.152
_cell_volume 2829.3(11)
_computing_cell_refinement 'Siemens XSCANS'
_computing_data_collection 'Siemens XSCANS'
_computing_data_reduction 'Siemens XSCANS'
_computing_molecular_graphics 'Siemens SHELXTL'
_computing_publication_material 'SHELXL-93 (Sheldrick, 1993)'
_computing_structure_refinement 'SHELXL-93 (Sheldrick, 1993)'
_computing_structure_solution 'SHELXS-86 (Sheldrick, 1990)'
_diffrn_ambient_temperature 173(2)
_diffrn_measurement_device 'Siemens P4'
_diffrn_measurement_method '2\q/\w scans'
_diffrn_radiation_monochromator graphite
_diffrn_radiation_source 'normal-focus sealed tube'
_diffrn_radiation_type MoK\a
_diffrn_radiation_wavelength 0.71073
_diffrn_reflns_av_R_equivalents 0.0749
_diffrn_reflns_av_sigmaI/netI 0.0970
_diffrn_reflns_limit_h_max 13
_diffrn_reflns_limit_h_min -13
_diffrn_reflns_limit_k_max 16
_diffrn_reflns_limit_k_min -1
_diffrn_reflns_limit_l_max 22
_diffrn_reflns_limit_l_min -22
_diffrn_reflns_number 9699
_diffrn_reflns_theta_max 25.00
_diffrn_reflns_theta_min 2.60
_diffrn_standards_decay_% 'random variation +/-2.0'
_diffrn_standards_interval_count 197
_diffrn_standards_number 3
_exptl_absorpt_coefficient_mu 2.611
_exptl_absorpt_correction_type none
_exptl_crystal_colour colourless
_exptl_crystal_density_diffrn 1.734
_exptl_crystal_description plate
_exptl_crystal_F_000 1488
_exptl_crystal_size_max 0.7
_exptl_crystal_size_mid 0.3
_exptl_crystal_size_min 0.1
_refine_diff_density_max 0.604
_refine_diff_density_min -0.505
_refine_diff_density_rms 0.120
_refine_ls_extinction_coef 0.0015(2)
_refine_ls_extinction_expression Fc^*^=kFc[1+0.001xFc^2^\l^3^/sin(2\q)]^-1/4^
_refine_ls_extinction_method SHELXL
_refine_ls_goodness_of_fit_all 0.818
_refine_ls_goodness_of_fit_obs 1.016
_refine_ls_hydrogen_treatment refU
_refine_ls_matrix_type full
_refine_ls_number_parameters 171
_refine_ls_number_reflns 2490
_refine_ls_number_restraints 0
_refine_ls_restrained_S_all 0.818
_refine_ls_restrained_S_obs 1.016
_refine_ls_R_factor_all 0.0753
_refine_ls_R_factor_obs 0.0414
_refine_ls_shift/esd_max 0.003
_refine_ls_shift/esd_mean 0.000
_refine_ls_structure_factor_coef Fsqd
_refine_ls_weighting_details 'w=1/[\s^2^(Fo^2^)+(0.0395P)^2^+0.0000P] where P=(Fo^2^+2Fc^2^)/3'
_refine_ls_weighting_scheme calc
_refine_ls_wR_factor_all 0.0884
_refine_ls_wR_factor_obs 0.0822
_reflns_number_observed 1464
_reflns_number_total 2490
_reflns_observed_criterion >2sigma(I)
_cod_data_source_file ic0201755_2.cif
_cod_data_source_block jw23
_cod_depositor_comments
;
The following automatic conversions were performed:

'_symmetry_cell_setting' value 'Orthorhombic' changed to
'orthorhombic' according to the built-in table from CIF Core
dictionary named 'cif_core.dic' version 2.4.1 from 2010-06-29.

Automatic conversion script
Id: cif_fix_values 1646 2011-03-28 12:23:43Z adriana 

The following automatic conversions were performed:

'_refine_ls_weighting_scheme' value 'calc
w=1/[\s^2^(Fo^2^)+(0.0395P)^2^+0.0000P] where P=(Fo^2^+2Fc^2^)/3' was
changed to 'calc'. New tag '_refine_ls_weighting_details' was
created. The value of the new tag was set to
'w=1/[\s^2^(Fo^2^)+(0.0395P)^2^+0.0000P] where P=(Fo^2^+2Fc^2^)/3'.

Automatic conversion script
Id: cif_fix_values 3143 2015-03-26 13:38:13Z robertas 
;
_cod_database_code 4318439

loop_
_symmetry_equiv_pos_as_xyz
'x, y, z'
'-x+1/2, -y, z+1/2'
'-x, y+1/2, -z+1/2'
'x+1/2, -y+1/2, -z'
'-x, -y, -z'
'x-1/2, y, -z-1/2'
'x, -y-1/2, z-1/2'
'-x-1/2, y-1/2, z'

loop_
_atom_site_aniso_label
_atom_site_aniso_U_11
_atom_site_aniso_U_22
_atom_site_aniso_U_33
_atom_site_aniso_U_23
_atom_site_aniso_U_13
_atom_site_aniso_U_12
As1 0.0290(3) 0.0400(3) 0.0333(2) 0.0003(3) -0.0015(2) -0.0017(3)
F1 0.066(2) 0.122(3) 0.045(2) 0.003(2) -0.0134(15) -0.042(2)
F2 0.125(3) 0.092(3) 0.046(2) -0.003(2) -0.014(2) -0.061(3)
F3 0.137(4) 0.111(3) 0.093(3) -0.001(3) -0.001(3) 0.073(3)
F4 0.119(3) 0.134(4) 0.059(2) 0.006(2) 0.016(2) -0.084(3)
F5 0.062(2) 0.188(5) 0.058(2) 0.036(2) -0.002(2) -0.067(3)
F6 0.286(7) 0.153(4) 0.072(2) 0.031(3) 0.042(3) 0.176(5)
S1 0.0231(6) 0.0369(7) 0.0368(6) -0.0009(5) -0.0009(5) -0.0008(5)
O1 0.028(2) 0.050(2) 0.063(2) -0.006(2) -0.011(2) -0.012(2)
N1 0.029(2) 0.040(2) 0.031(2) 0.005(2) 0.007(2) 0.008(2)
C1 0.040(3) 0.047(4) 0.054(3) -0.002(3) 0.008(2) 0.011(3)
C2 0.063(4) 0.061(4) 0.040(3) 0.015(3) 0.010(3) 0.015(3)
N2 0.030(2) 0.034(2) 0.060(3) -0.002(2) 0.003(2) 0.007(2)
C3 0.033(3) 0.067(4) 0.055(3) -0.004(3) -0.002(3) 0.021(3)
C4 0.061(3) 0.031(3) 0.095(4) -0.002(3) 0.024(3) 0.001(3)
N3 0.033(2) 0.048(3) 0.032(2) 0.011(2) 0.001(2) -0.007(2)
C5 0.059(4) 0.047(3) 0.050(3) 0.013(3) 0.008(3) -0.006(3)
C6 0.034(3) 0.086(4) 0.044(3) 0.006(3) -0.012(2) -0.013(3)

loop_
_atom_site_label
_atom_site_type_symbol
_atom_site_fract_x
_atom_site_fract_y
_atom_site_fract_z
_atom_site_U_iso_or_equiv
_atom_site_thermal_displace_type
_atom_site_occupancy
_atom_site_calc_flag
_atom_site_refinement_flags
_atom_site_disorder_group
As1 As 0.20954(4) 0.04274(4) 0.12830(2) 0.0341(2) Uani 1 d . .
F1 F 0.2644(3) 0.0836(3) 0.20769(15) 0.0774(11) Uani 1 d . .
F2 F 0.1522(3) 0.0048(3) 0.0497(2) 0.0874(12) Uani 1 d . .
F3 F 0.1183(4) 0.1413(3) 0.1260(2) 0.114(2) Uani 1 d . .
F4 F 0.1040(4) -0.0187(3) 0.1756(2) 0.104(2) Uani 1 d . .
F5 F 0.3129(3) 0.1066(4) 0.0821(2) 0.103(2) Uani 1 d . .
F6 F 0.2967(6) -0.0556(4) 0.1317(2) 0.170(3) Uani 1 d . .
S1 S 0.16936(10) 0.22001(9) 0.38998(6) 0.0323(3) Uani 1 d . .
O1 O 0.2729(3) 0.2786(3) 0.4046(2) 0.0473(9) Uani 1 d . .
N1 N 0.0611(3) 0.2208(3) 0.4450(2) 0.0334(9) Uani 1 d . .
C1 C -0.0146(4) 0.3102(4) 0.4500(3) 0.0474(14) Uani 1 d . .
H1A H -0.0970(7) 0.2909(4) 0.4610(16) 0.074(4) Uiso 1 calc R .
H1B H -0.0128(22) 0.3457(13) 0.4043(6) 0.074(4) Uiso 1 calc R .
H1C H 0.0159(17) 0.3533(11) 0.4880(12) 0.074(4) Uiso 1 calc R .
C2 C 0.0732(5) 0.1672(4) 0.5130(2) 0.055(2) Uani 1 d . .
H2A H 0.1264(24) 0.1103(14) 0.5064(5) 0.074(4) Uiso 1 calc R .
H2B H -0.0056(7) 0.1441(21) 0.5287(9) 0.074(4) Uiso 1 calc R .
H2C H 0.1069(27) 0.2114(8) 0.5493(5) 0.074(4) Uiso 1 calc R .
N2 N 0.2067(3) 0.1068(3) 0.3895(2) 0.0414(10) Uani 1 d . .
C3 C 0.3332(4) 0.0783(4) 0.3772(3) 0.0517(14) Uani 1 d . .
H3A H 0.3854(5) 0.1341(9) 0.3890(16) 0.074(4) Uiso 1 calc R .
H3B H 0.3443(8) 0.0602(23) 0.3269(5) 0.074(4) Uiso 1 calc R .
H3C H 0.3535(9) 0.0218(15) 0.4077(13) 0.074(4) Uiso 1 calc R .
C4 C 0.1209(5) 0.0283(4) 0.3730(3) 0.062(2) Uani 1 d . .
H4A H 0.0401(6) 0.0505(9) 0.3854(15) 0.074(4) Uiso 1 calc R .
H4B H 0.1406(16) -0.0308(8) 0.4009(12) 0.074(4) Uiso 1 calc R .
H4C H 0.1245(19) 0.0128(16) 0.3219(4) 0.074(4) Uiso 1 calc R .
N3 N 0.1099(3) 0.2610(3) 0.3194(2) 0.0375(10) Uani 1 d . .
C5 C 0.1783(5) 0.3193(4) 0.2684(3) 0.0520(14) Uani 1 d . .
H5A H 0.2485(16) 0.3475(19) 0.2923(5) 0.074(4) Uiso 1 calc R .
H5B H 0.1282(10) 0.3728(14) 0.2497(13) 0.074(4) Uiso 1 calc R .
H5C H 0.2044(24) 0.2769(6) 0.2288(9) 0.074(4) Uiso 1 calc R .
C6 C -0.0011(4) 0.2189(5) 0.2905(3) 0.054(2) Uani 1 d . .
H6A H -0.0459(15) 0.1868(22) 0.3292(4) 0.074(4) Uiso 1 calc R .
H6B H 0.0183(4) 0.1700(17) 0.2536(13) 0.074(4) Uiso 1 calc R .
H6C H -0.0497(13) 0.2717(6) 0.2696(15) 0.074(4) Uiso 1 calc R .

loop_
_atom_type_symbol
_atom_type_description
_atom_type_scat_dispersion_real
_atom_type_scat_dispersion_imag
_atom_type_scat_source
C C 0.0033 0.0016 'International Tables Vol C Tables 4.2.6.8 and 6.1.1.4'
H H 0.0000 0.0000 'International Tables Vol C Tables 4.2.6.8 and 6.1.1.4'
N N 0.0061 0.0033 'International Tables Vol C Tables 4.2.6.8 and 6.1.1.4'
O O 0.0106 0.0060 'International Tables Vol C Tables 4.2.6.8 and 6.1.1.4'
F F 0.0171 0.0103 'International Tables Vol C Tables 4.2.6.8 and 6.1.1.4'
S S 0.1246 0.1234 'International Tables Vol C Tables 4.2.6.8 and 6.1.1.4'
As As 0.0499 2.0058 'International Tables Vol C Tables 4.2.6.8 and 6.1.1.4'

loop_
_geom_angle_atom_site_label_1
_geom_angle_atom_site_label_2
_geom_angle_atom_site_label_3
_geom_angle
_geom_angle_site_symmetry_1
_geom_angle_site_symmetry_3
_geom_angle_publ_flag
F6 As1 F3 178.6(3) . . ?
F6 As1 F5 91.6(3) . . ?
F3 As1 F5 89.8(2) . . ?
F6 As1 F2 90.7(2) . . ?
F3 As1 F2 89.3(2) . . ?
F5 As1 F2 88.3(2) . . ?
F6 As1 F4 89.8(3) . . ?
F3 As1 F4 88.8(2) . . ?
F5 As1 F4 178.5(2) . . ?
F2 As1 F4 92.3(2) . . ?
F6 As1 F1 90.9(2) . . ?
F3 As1 F1 89.0(2) . . ?
F5 As1 F1 91.9(2) . . ?
F2 As1 F1 178.3(2) . . ?
F4 As1 F1 87.5(2) . . ?
O1 S1 N3 107.8(2) . . ?
O1 S1 N1 119.3(2) . . ?
N3 S1 N1 102.6(2) . . ?
O1 S1 N2 108.8(2) . . ?
N3 S1 N2 116.4(2) . . ?
N1 S1 N2 102.2(2) . . ?
C2 N1 C1 113.7(4) . . ?
C2 N1 S1 119.2(3) . . ?
C1 N1 S1 118.8(3) . . ?
C4 N2 C3 113.9(4) . . ?
C4 N2 S1 121.9(3) . . ?
C3 N2 S1 120.2(4) . . ?
C5 N3 C6 114.5(4) . . ?
C5 N3 S1 121.1(3) . . ?
C6 N3 S1 121.8(3) . . ?

loop_
_geom_bond_atom_site_label_1
_geom_bond_atom_site_label_2
_geom_bond_distance
_geom_bond_site_symmetry_2
_geom_bond_publ_flag
As1 F6 1.651(4) . ?
As1 F3 1.680(4) . ?
As1 F5 1.683(3) . ?
As1 F2 1.683(3) . ?
As1 F4 1.693(3) . ?
As1 F1 1.699(3) . ?
S1 O1 1.430(3) . ?
S1 N3 1.579(4) . ?
S1 N1 1.588(3) . ?
S1 N2 1.588(4) . ?
N1 C2 1.470(5) . ?
N1 C1 1.481(6) . ?
N2 C4 1.464(6) . ?
N2 C3 1.484(6) . ?
N3 C5 1.455(5) . ?
N3 C6 1.468(6) . ?
